data_4074623
loop_
_publ_author_name
'Cortes-Llamas, Sara A.'
'Hern\'andez-P\'erez, Julio M.'
'H\^o, Minhhuy'
'Mu\~noz-Hern\'andez, Miguel-\'Angel'

_publ_section_title
;
 Indazolato Derivatives of Boron, Aluminum, and Gallium:&#x00A0;
 Characterization and Solvent-Dependent Regioisomeric Structures through
 \p&#x2212;\p Interactions in the Solid State
;
_journal_issue 3
_journal_name_full Organometallics
_journal_page_first 588
_journal_paper_doi 10.1021/om0506421
_journal_volume 25
_journal_year 2006
_chemical_formula_moiety '[(h1,h1-ind)(m-Ga)Me2]2'
_chemical_formula_sum 'C18 H22 Ga2 N4'
_chemical_formula_weight 433.84
_chemical_melting_point '133-135 &#x00B0;C'
_chemical_name_systematic
; 
 ? 
;
_space_group_IT_number 61
_symmetry_cell_setting orthorhombic
_symmetry_space_group_name_Hall '-P 2ac 2ab'
_symmetry_space_group_name_H-M 'P b c a'
_atom_sites_solution_hydrogens geom
_atom_sites_solution_primary direct
_atom_sites_solution_secondary difmap
_audit_creation_method SHELXL-97
_cell_angle_alpha 90.00
_cell_angle_beta 90.00
_cell_angle_gamma 90.00
_cell_formula_units_Z 8
_cell_length_a 15.497(3)
_cell_length_b 8.7580(14)
_cell_length_c 27.081(5)
_cell_measurement_temperature 100(2)
_cell_volume 3675.5(11)
_computing_cell_refinement 'Bruker SMART'
_computing_data_collection 'Bruker SMART'
_computing_data_reduction 'Bruker SAINT'
_computing_molecular_graphics 'Bruker SHELXTL'
_computing_publication_material 'Bruker SHELXTL'
_computing_structure_refinement 'SHELXL-97 (Sheldrick, 1997)'
_computing_structure_solution 'SHELXS-97 (Sheldrick, 1990)'
_diffrn_ambient_temperature 100(2)
_diffrn_measured_fraction_theta_full 0.563
_diffrn_measured_fraction_theta_max 0.563
_diffrn_measurement_device_type 'CCD area detector'
_diffrn_measurement_method 'phi and omega scans'
_diffrn_radiation_monochromator graphite
_diffrn_radiation_source 'fine-focus sealed tube'
_diffrn_radiation_type MoK\a
_diffrn_radiation_wavelength 0.71073
_diffrn_reflns_av_R_equivalents 0.0957
_diffrn_reflns_av_sigmaI/netI 0.0712
_diffrn_reflns_limit_h_max 6
_diffrn_reflns_limit_h_min -15
_diffrn_reflns_limit_k_max 10
_diffrn_reflns_limit_k_min -1
_diffrn_reflns_limit_l_max 17
_diffrn_reflns_limit_l_min -21
_diffrn_reflns_number 3475
_diffrn_reflns_theta_full 25.00
_diffrn_reflns_theta_max 25.00
_diffrn_reflns_theta_min 2.78
_exptl_absorpt_coefficient_mu 2.938
_exptl_absorpt_correction_type none
_exptl_crystal_colour colorless
_exptl_crystal_density_diffrn 1.568
_exptl_crystal_density_meas 0
_exptl_crystal_density_method 'not measured'
_exptl_crystal_description rectangular
_exptl_crystal_F_000 1760
_exptl_crystal_size_max 0.31
_exptl_crystal_size_mid 0.30
_exptl_crystal_size_min 0.28
_refine_diff_density_max 1.132
_refine_diff_density_min -0.692
_refine_diff_density_rms 0.164
_refine_ls_extinction_method none
_refine_ls_goodness_of_fit_ref 0.998
_refine_ls_hydrogen_treatment mixed
_refine_ls_matrix_type full
_refine_ls_number_parameters 229
_refine_ls_number_reflns 1829
_refine_ls_number_restraints 0
_refine_ls_restrained_S_all 0.998
_refine_ls_R_factor_all 0.0705
_refine_ls_R_factor_gt 0.0609
_refine_ls_shift/su_max 0.463
_refine_ls_shift/su_mean 0.002
_refine_ls_structure_factor_coef Fsqd
_refine_ls_weighting_details 'calc w=1/[\s^2^(Fo^2^)+(0.0974P)^2^+0.0000P] where P=(Fo^2^+2Fc^2^)/3'
_refine_ls_weighting_scheme calc
_refine_ls_wR_factor_gt 0.1429
_refine_ls_wR_factor_ref 0.1474
_reflns_number_gt 1413
_reflns_number_total 1829
_reflns_threshold_expression >2sigma(I)
_cod_data_source_file om0506421si20050728_122252.cif
_cod_data_source_block Compound_1anti
_cod_depositor_comments
;
The following automatic conversions were performed:

'_symmetry_cell_setting' value 'Orthorhombic' changed to
'orthorhombic' according to
/home/saulius/struct/CIF-dictionaries/cif_core.dic dictionary named
'cif_core.dic' version 2.4.1 from 2010-06-29.

Automatic conversion script
Id: cif_fix_values 1715 2011-07-08 13:25:40Z adriana 
;
_cod_original_cell_volume 3675.4(11)
_cod_original_sg_symbol_H-M Pbca
_cod_database_code 4074623

loop_
_symmetry_equiv_pos_as_xyz
'x, y, z'
'-x+1/2, -y, z+1/2'
'-x, y+1/2, -z+1/2'
'x+1/2, -y+1/2, -z'
'-x, -y, -z'
'x-1/2, y, -z-1/2'
'x, -y-1/2, z-1/2'
'-x-1/2, y-1/2, z'

loop_
_atom_site_label
_atom_site_type_symbol
_atom_site_fract_x
_atom_site_fract_y
_atom_site_fract_z
_atom_site_U_iso_or_equiv
_atom_site_adp_type
_atom_site_occupancy
_atom_site_symmetry_multiplicity
_atom_site_calc_flag
_atom_site_refinement_flags
Ga1 Ga 0.85672(5) 0.14110(7) 0.33738(5) 0.0319(5) Uani 1 1 d .
Ga2 Ga 1.00142(5) 0.42436(7) 0.39862(4) 0.0287(5) Uani 1 1 d .
N1 N 0.9511(4) 0.4388(5) 0.3309(3) 0.030(3) Uani 1 1 d .
N2 N 0.9052(4) 0.3272(5) 0.3056(3) 0.025(3) Uani 1 1 d .
N3 N 1.0095(4) 0.1986(6) 0.4054(3) 0.027(3) Uani 1 1 d .
C5 C 1.0842(5) -0.1420(6) 0.4642(4) 0.033(3) Uani 1 1 d .
H1 H 1.0689 -0.2470 0.4636 0.040 Uiso 1 1 calc R
N4 N 0.9515(4) 0.0980(5) 0.3851(3) 0.031(3) Uani 1 1 d .
C2 C 1.1305(5) 0.1700(7) 0.4655(4) 0.026(3) Uani 1 1 d .
H50 H 1.1454 0.2751 0.4670 0.031 Uiso 1 1 calc R
C17 C 0.9142(5) 0.4955(6) 0.4452(4) 0.036(3) Uani 1 1 d .
H14A H 0.9023 0.6039 0.4393 0.055 Uiso 1 1 calc R
H14B H 0.9353 0.4818 0.4790 0.055 Uiso 1 1 calc R
H14C H 0.8610 0.4365 0.4407 0.055 Uiso 1 1 calc R
C13 C 0.9133(5) 0.5382(7) 0.2575(5) 0.029(3) Uani 1 1 d .
C18 C 1.1187(5) 0.5093(7) 0.3894(4) 0.038(3) Uani 1 1 d .
H13A H 1.1146 0.6099 0.3737 0.057 Uiso 1 1 calc R
H13B H 1.1525 0.4408 0.3683 0.057 Uiso 1 1 calc R
H13C H 1.1471 0.5194 0.4215 0.057 Uiso 1 1 calc R
C16 C 0.8596(5) -0.0263(7) 0.2894(5) 0.052(4) Uani 1 1 d .
H12A H 0.8789 -0.1200 0.3059 0.078 Uiso 1 1 calc R
H12B H 0.8997 -0.0007 0.2627 0.078 Uiso 1 1 calc R
H12C H 0.8017 -0.0419 0.2758 0.078 Uiso 1 1 calc R
C8 C 0.8812(5) 0.3842(7) 0.2613(4) 0.028(3) Uani 1 1 d .
C14 C 0.9545(5) 0.5628(6) 0.3013(5) 0.029(3) Uani 1 1 d .
H10 H 0.9821 0.6559 0.3100 0.035 Uiso 1 1 calc R
C1 C 1.0616(5) 0.1193(6) 0.4363(4) 0.025(3) Uani 1 1 d .
C6 C 1.0386(5) -0.0363(6) 0.4356(4) 0.033(3) Uani 1 1 d .
C3 C 1.1756(5) 0.0623(7) 0.4918(5) 0.041(4) Uani 1 1 d .
H5 H 1.2251 0.0927 0.5099 0.049 Uiso 1 1 calc R
C7 C 0.9696(6) -0.0421(7) 0.4029(4) 0.042(4) Uani 1 1 d .
H6 H 0.9394 -0.1325 0.3942 0.050 Uiso 1 1 calc R
C4 C 1.1499(5) -0.0937(7) 0.4926(5) 0.043(4) Uani 1 1 d .
C9 C 0.8377(5) 0.3165(7) 0.2230(5) 0.030(3) Uani 1 1 d .
H15 H 0.8187 0.2136 0.2253 0.036 Uiso 1 1 calc R
C11 C 0.8507(5) 0.5567(9) 0.1774(5) 0.035(4) Uani 1 1 d .
C12 C 0.8944(5) 0.6222(7) 0.2146(5) 0.037(4) Uani 1 1 d .
H16 H 0.9126 0.7255 0.2119 0.044 Uiso 1 1 calc R
C10 C 0.8219(5) 0.4015(8) 0.1807(5) 0.045(4) Uani 1 1 d .
H17 H 0.7919 0.3565 0.1538 0.054 Uiso 1 1 calc R
C15 C 0.7547(5) 0.1991(7) 0.3757(5) 0.039(3) Uani 1 1 d .
H20A H 0.7568 0.1496 0.4082 0.059 Uiso 1 1 calc R
H20B H 0.7025 0.1664 0.3582 0.059 Uiso 1 1 calc R
H20C H 0.7537 0.3102 0.3800 0.059 Uiso 1 1 calc R
H2 H 0.845(6) 0.607(11) 0.146(5) 0.05(3) Uiso 1 1 d .
H3 H 1.180(4) -0.159(5) 0.515(3) 0.000(15) Uiso 1 1 d .

loop_
_atom_site_aniso_label
_atom_site_aniso_U_11
_atom_site_aniso_U_22
_atom_site_aniso_U_33
_atom_site_aniso_U_23
_atom_site_aniso_U_13
_atom_site_aniso_U_12
Ga1 0.0122(6) 0.0160(4) 0.0676(13) 0.0029(4) -0.0024(5) -0.0033(3)
Ga2 0.0106(6) 0.0120(4) 0.0636(13) 0.0000(4) 0.0000(5) 0.0006(3)
N1 0.013(4) 0.016(3) 0.059(10) 0.001(3) 0.006(4) 0.000(2)
N2 0.014(4) 0.017(3) 0.045(9) -0.002(3) -0.008(4) -0.003(2)
N3 0.008(4) 0.018(3) 0.056(9) -0.006(3) -0.005(4) 0.000(2)
C5 0.023(5) 0.021(3) 0.054(11) 0.004(4) 0.003(5) 0.005(3)
N4 0.019(4) 0.013(2) 0.062(9) 0.006(3) -0.002(4) -0.002(2)
C2 0.019(5) 0.021(3) 0.039(11) -0.004(3) -0.001(5) 0.001(2)
C17 0.022(4) 0.018(3) 0.069(11) -0.002(4) 0.000(5) 0.010(3)
C13 0.012(5) 0.020(3) 0.054(13) 0.003(4) 0.001(5) 0.002(2)
C18 0.023(5) 0.019(3) 0.071(12) 0.001(4) 0.004(5) -0.005(3)
C16 0.037(5) 0.014(3) 0.105(14) -0.006(4) 0.004(6) -0.008(3)
C8 0.014(5) 0.015(3) 0.055(12) 0.006(4) 0.005(5) 0.004(3)
C14 0.018(5) 0.016(3) 0.054(12) 0.002(4) 0.008(6) -0.001(3)
C1 0.014(5) 0.018(3) 0.044(11) -0.003(3) -0.003(5) 0.007(3)
C6 0.008(4) 0.014(3) 0.076(11) 0.003(4) -0.004(5) 0.001(2)
C3 0.011(5) 0.027(4) 0.085(13) -0.007(4) -0.003(5) 0.006(3)
C7 0.034(5) 0.008(3) 0.083(13) 0.003(4) -0.006(6) -0.002(3)
C4 0.024(5) 0.022(3) 0.084(13) 0.002(4) -0.010(6) 0.012(3)
C9 0.019(5) 0.025(3) 0.046(12) -0.007(4) -0.001(5) 0.002(3)
C11 0.022(5) 0.032(4) 0.052(14) 0.005(5) 0.004(6) 0.011(3)
C12 0.022(5) 0.023(3) 0.067(13) 0.006(4) 0.003(6) 0.001(3)
C10 0.012(5) 0.030(4) 0.093(15) 0.000(5) -0.011(5) 0.006(3)
C15 0.013(5) 0.033(4) 0.072(12) 0.006(4) -0.011(5) -0.001(3)

loop_
_atom_type_symbol
_atom_type_description
_atom_type_scat_dispersion_real
_atom_type_scat_dispersion_imag
_atom_type_scat_source
C C 0.0033 0.0016 'International Tables Vol C Tables 4.2.6.8 and 6.1.1.4'
H H 0.0000 0.0000 'International Tables Vol C Tables 4.2.6.8 and 6.1.1.4'
N N 0.0061 0.0033 'International Tables Vol C Tables 4.2.6.8 and 6.1.1.4'
Ga Ga 0.2307 1.6083 'International Tables Vol C Tables 4.2.6.8 and 6.1.1.4'

loop_
_geom_angle_atom_site_label_1
_geom_angle_atom_site_label_2
_geom_angle_atom_site_label_3
_geom_angle
C16 Ga1 C15 124.3(4)
C16 Ga1 N2 108.5(4)
C15 Ga1 N2 108.8(3)
C16 Ga1 N4 105.7(3)
C15 Ga1 N4 107.5(4)
N2 Ga1 N4 99.1(3)
C17 Ga2 C18 126.7(3)
C17 Ga2 N3 107.5(3)
C18 Ga2 N3 109.1(3)
C17 Ga2 N1 107.6(3)
C18 Ga2 N1 102.6(4)
N3 Ga2 N1 99.9(3)
C14 N1 N2 107.0(8)
C14 N1 Ga2 125.5(6)
N2 N1 Ga2 127.5(5)
C8 N2 N1 108.6(6)
C8 N2 Ga1 125.7(5)
N1 N2 Ga1 123.7(7)
C1 N3 N4 107.9(5)
C1 N3 Ga2 127.1(5)
N4 N3 Ga2 124.1(5)
C4 C5 C6 119.5(6)
C7 N4 N3 107.8(7)
C7 N4 Ga1 123.9(5)
N3 N4 Ga1 128.3(4)
C3 C2 C1 117.6(6)
C14 C13 C12 137.2(7)
C14 C13 C8 104.3(8)
C12 C13 C8 118.5(9)
N2 C8 C9 130.3(7)
N2 C8 C13 108.4(8)
C9 C8 C13 121.3(10)
N1 C14 C13 111.8(7)
N3 C1 C2 129.8(6)
N3 C1 C6 109.6(7)
C2 C1 C6 120.5(7)
C7 C6 C5 135.9(6)
C7 C6 C1 103.8(6)
C5 C6 C1 120.2(8)
C2 C3 C4 121.7(8)
N4 C7 C6 110.8(6)
C5 C4 C3 120.3(8)
C8 C9 C10 118.6(7)
C12 C11 C10 121.0(11)
C11 C12 C13 120.1(8)
C9 C10 C11 120.4(11)

loop_
_geom_bond_atom_site_label_1
_geom_bond_atom_site_label_2
_geom_bond_distance
Ga1 C16 1.959(9)
Ga1 C15 1.959(9)
Ga1 N2 1.990(6)
Ga1 N4 1.993(8)
Ga2 C17 1.951(9)
Ga2 C18 1.980(7)
Ga2 N3 1.989(5)
Ga2 N1 1.996(9)
N1 C14 1.351(11)
N1 N2 1.391(9)
N2 C8 1.350(13)
N3 C1 1.356(11)
N3 N4 1.373(8)
C5 C4 1.343(13)
C5 C6 1.400(11)
N4 C7 1.347(9)
C2 C3 1.374(12)
C2 C1 1.400(11)
C13 C14 1.364(15)
C13 C12 1.407(16)
C13 C8 1.441(8)
C8 C9 1.374(15)
C1 C6 1.409(8)
C6 C7 1.388(13)
C3 C4 1.423(9)
C9 C10 1.386(16)
C11 C12 1.343(16)
C11 C10 1.434(11)
